data_7043333
loop_
_publ_author_name
'Sama, Farasha'
'Dhara, Ashish Kumar'
'Akhtar, Muammad Nadeem'
'Chen, Yan-Cong'
'Tong, Mingliang'
'Shahid, M.'
'Ansari, Istikhar A.'
'Raizada, Mukul'
'Ahmad, Musheer'
'Siddiqi, Zafar A.'

_publ_section_title
;
 Amino alcohols and benzoates-Friends or foes? Tuning nuclearity of Cu(II)
 complexes, structures, magnetism, DFT and TD-DFT studies, and catecholase
 like activities
;
_journal_name_full 'Dalton Trans.'
_journal_paper_doi 10.1039/C7DT01571B
_journal_year 2017
_chemical_formula_moiety 'C13 H19 Cu N O6, H2 O'
_chemical_formula_sum 'C13 H21 Cu N O7'
_chemical_formula_weight 366.85
_space_group_crystal_system monoclinic
_space_group_IT_number 14
_space_group_name_Hall '-P 2yn'
_space_group_name_H-M_alt 'P 1 21/n 1'
_symmetry_space_group_name_Hall '-P 2yn'
_symmetry_space_group_name_H-M 'P 1 21/n 1'
_atom_sites_solution_hydrogens mixed
_audit_creation_method SHELXL-2016/6
_audit_update_record
;
2017-06-06 deposited with the CCDC.
2017-06-15 downloaded from the CCDC.
;
_cell_angle_alpha 90
_cell_angle_beta 113.877(5)
_cell_angle_gamma 90
_cell_formula_units_Z 4
_cell_length_a 7.682(5)
_cell_length_b 26.946(5)
_cell_length_c 8.247(5)
_cell_measurement_reflns_used 999
_cell_measurement_temperature 296(2)
_cell_measurement_theta_max 26.50
_cell_measurement_theta_min 2.45
_cell_volume 1561.0(14)
_computing_cell_refinement 'SAINT 6.45 ( Bruker, 2003)'
_computing_data_collection 'SMART 5.628 (Bruker, 2003)'
_computing_data_reduction 'SAINT 6.45 ( Bruker, 2003)'
_computing_molecular_graphics 'DIAMOND 2.1e'
_computing_publication_material SHELXL
_computing_structure_refinement 'SHELXL-2016/6 (Sheldrick, 2016)'
_computing_structure_solution SIR-97
_diffrn_ambient_temperature 296(2)
_diffrn_measured_fraction_theta_full 0.996
_diffrn_measured_fraction_theta_max 0.997
_diffrn_measurement_device_type 'BRUKER SMART APEX'
_diffrn_measurement_method /w-scans
_diffrn_radiation_monochromator graphite
_diffrn_radiation_source 'fine-focus sealed tube'
_diffrn_radiation_type MoK\a
_diffrn_radiation_wavelength 0.71073
_diffrn_reflns_av_R_equivalents 0.0389
_diffrn_reflns_av_unetI/netI 0.0349
_diffrn_reflns_Laue_measured_fraction_full 0.996
_diffrn_reflns_Laue_measured_fraction_max 0.997
_diffrn_reflns_limit_h_max 10
_diffrn_reflns_limit_h_min -10
_diffrn_reflns_limit_k_max 36
_diffrn_reflns_limit_k_min -36
_diffrn_reflns_limit_l_max 11
_diffrn_reflns_limit_l_min -11
_diffrn_reflns_number 10742
_diffrn_reflns_point_group_measured_fraction_full 0.996
_diffrn_reflns_point_group_measured_fraction_max 0.997
_diffrn_reflns_theta_full 25.242
_diffrn_reflns_theta_max 28.998
_diffrn_reflns_theta_min 3.096
_exptl_absorpt_coefficient_mu 1.432
_exptl_absorpt_correction_type multi-scan
_exptl_absorpt_process_details Sadabs
_exptl_crystal_colour Blue
_exptl_crystal_density_diffrn 1.561
_exptl_crystal_description Block
_exptl_crystal_F_000 764
_exptl_crystal_size_max 0.280
_exptl_crystal_size_mid 0.260
_exptl_crystal_size_min 0.250
_exptl_transmission_factor_max 0.699
_exptl_transmission_factor_min 0.676
_refine_diff_density_max 0.361
_refine_diff_density_min -0.672
_refine_diff_density_rms 0.067
_refine_ls_extinction_method none
_refine_ls_goodness_of_fit_ref 1.148
_refine_ls_hydrogen_treatment constr
_refine_ls_matrix_type full
_refine_ls_number_parameters 270
_refine_ls_number_reflns 4146
_refine_ls_number_restraints 91
_refine_ls_restrained_S_all 1.155
_refine_ls_R_factor_all 0.0423
_refine_ls_R_factor_gt 0.0384
_refine_ls_shift/su_max 0.001
_refine_ls_shift/su_mean 0.000
_refine_ls_structure_factor_coef Fsqd
_refine_ls_weighting_details 'w=1/[\s^2^(Fo^2^)+(0.0528P)^2^+0.4321P] where P=(Fo^2^+2Fc^2^)/3'
_refine_ls_weighting_scheme calc
_refine_ls_wR_factor_gt 0.1080
_refine_ls_wR_factor_ref 0.1112
_reflns_Friedel_coverage 0.000
_reflns_number_gt 3761
_reflns_number_total 4146
_reflns_threshold_expression 'I > 2\s(I)'
_cod_data_source_file c7dt01571b2.cif
_cod_data_source_block complex5
_cod_depositor_comments
;
The following automatic conversions were performed:

'_exptl_absorpt_correction_type' value 'Multi-Scan' changed to
'multi-scan' according to
/home/data/users/saulius/crontab/automatic-downloads/rss-feeds/RSC/lib/dictionaries/cif_core.dic
dictionary named 'cif_core.dic' version 2.4.2 from 2011-04-26.

Automatic conversion script
Id: cif_fix_values 4973 2017-02-22 13:04:09Z antanas 
;
_cod_database_code 7043333
_shelx_shelxl_version_number 2016/6
_shelx_space_group_comment
;
The symmetry employed for this shelxl refinement is uniquely defined
by the following loop, which should always be used as a source of
symmetry information in preference to the above space-group names.
They are only intended as comments.
;
_shelx_estimated_absorpt_t_min 0.690
_shelx_estimated_absorpt_t_max 0.716

loop_
_space_group_symop_operation_xyz
'x, y, z'
'-x+1/2, y+1/2, -z+1/2'
'-x, -y, -z'
'x-1/2, -y-1/2, z-1/2'

loop_
_atom_site_label
_atom_site_type_symbol
_atom_site_fract_x
_atom_site_fract_y
_atom_site_fract_z
_atom_site_U_iso_or_equiv
_atom_site_adp_type
_atom_site_occupancy
_atom_site_site_symmetry_order
_atom_site_calc_flag
_atom_site_refinement_flags_posn
_atom_site_refinement_flags_adp
_atom_site_refinement_flags_occupancy
_atom_site_disorder_assembly
_atom_site_disorder_group
Cu1 Cu 0.51069(3) 0.44628(2) 0.49212(3) 0.02934(10) Uani 1 1 d . . . . .
O1A O 0.9853(9) 0.3559(3) 0.6785(9) 0.0539(19) Uani 0.310(5) 1 d . . P A 2
H1H1 H 0.996646 0.384835 0.712019 0.081 Uiso 0.310(5) 1 calc R U P A 2
O1 O 0.6980(5) 0.28929(13) 1.0094(4) 0.0669(10) Uani 0.690(5) 1 d . . P A 1
H1 H 0.623398 0.312435 0.969941 0.100 Uiso 0.690(5) 1 calc R U P A 1
O2 O 0.5292(3) 0.36092(8) 0.7975(2) 0.0537(4) Uani 1 1 d . . . . .
O3 O 0.6775(2) 0.39348(6) 0.6388(2) 0.0411(4) Uani 1 1 d . . . . .
O4 O 0.2451(2) 0.41304(7) 0.5652(2) 0.0485(4) Uani 1 1 d . . . . .
H4 H 0.315302 0.394866 0.644428 0.073 Uiso 1 1 calc R U . . .
O5 O 0.3470(2) 0.49996(5) 0.3563(2) 0.0333(3) Uani 1 1 d . . . . .
O6 O 0.7264(3) 0.44468(7) 0.3352(2) 0.0501(4) Uani 1 1 d . . . . .
H6 H 0.792775 0.466073 0.317645 0.075 Uiso 1 1 calc R U . . .
N1 N 0.3674(2) 0.40412(6) 0.2724(2) 0.0327(4) Uani 1 1 d . . . . .
C1 C 0.809(3) 0.3260(10) 0.847(4) 0.031(3) Uani 0.310(5) 1 d . . P A 2
C1A C 0.8410(14) 0.3303(4) 0.8334(16) 0.0304(15) Uani 0.690(5) 1 d . . P A 1
C2 C 0.805(3) 0.2950(10) 0.982(3) 0.047(4) Uani 0.310(5) 1 d . . P A 2
H2 H 0.708999 0.298155 1.023411 0.057 Uiso 0.310(5) 1 calc R U P A 2
C2A C 0.8377(12) 0.2934(4) 0.9544(11) 0.0381(14) Uani 0.690(5) 1 d . . P A 1
C3 C 0.938(3) 0.2616(11) 1.048(4) 0.061(4) Uani 0.310(5) 1 d . . P A 2
H3 H 0.930077 0.239671 1.132099 0.074 Uiso 0.310(5) 1 calc R U P A 2
C3A C 0.9909(11) 0.2596(3) 1.0251(12) 0.0519(18) Uani 0.690(5) 1 d . . P A 1
H3A H 0.993204 0.236138 1.108532 0.062 Uiso 0.690(5) 1 calc R U P A 1
C4 C 1.087(3) 0.2571(8) 1.000(3) 0.056(5) Uani 0.310(5) 1 d . . P A 2
H4A H 1.173761 0.231561 1.049563 0.068 Uiso 0.310(5) 1 calc R U P A 2
C4A C 1.1360(12) 0.2620(4) 0.9693(14) 0.0557(18) Uani 0.690(5) 1 d . . P A 1
H4AA H 1.235742 0.239403 1.013629 0.067 Uiso 0.690(5) 1 calc R U P A 1
C5 C 1.115(4) 0.2888(10) 0.881(4) 0.054(4) Uani 0.310(5) 1 d . . P A 2
H5 H 1.220401 0.287106 0.853436 0.064 Uiso 0.310(5) 1 calc R U P A 2
C5A C 1.1369(15) 0.2978(4) 0.8467(17) 0.0545(18) Uani 0.690(5) 1 d . . P A 1
H5A H 1.236848 0.298857 0.810518 0.065 Uiso 0.690(5) 1 calc R U P A 1
C6 C 0.960(3) 0.3260(9) 0.802(3) 0.035(3) Uani 0.310(5) 1 d . . P A 2
C6A C 0.9923(14) 0.3311(4) 0.7805(15) 0.0380(15) Uani 0.690(5) 1 d . . P A 1
H6A H 0.994041 0.354740 0.698969 0.046 Uiso 0.690(5) 1 calc R U P A 1
C7 C 0.6671(3) 0.36378(8) 0.7530(3) 0.0379(5) Uani 1 1 d . . . . .
C8 C 0.2593(3) 0.36497(9) 0.3180(3) 0.0428(5) Uani 1 1 d . . . . .
H8A H 0.348175 0.340463 0.392618 0.051 Uiso 1 1 calc R U . . .
H8B H 0.175931 0.348450 0.209904 0.051 Uiso 1 1 calc R U . . .
C9 C 0.1412(3) 0.38430(12) 0.4128(4) 0.0547(6) Uani 1 1 d . . . . .
H9A H 0.038469 0.404364 0.330729 0.066 Uiso 1 1 calc R U . . .
H9B H 0.084515 0.356340 0.447553 0.066 Uiso 1 1 calc R U . . .
C10 C 0.2366(3) 0.43833(8) 0.1332(3) 0.0415(5) Uani 1 1 d . . . . .
H10A H 0.108487 0.434971 0.127275 0.050 Uiso 1 1 calc R U . . .
H10B H 0.234349 0.429204 0.018548 0.050 Uiso 1 1 calc R U . . .
C11 C 0.3013(3) 0.49189(8) 0.1742(3) 0.0383(5) Uani 1 1 d . . . . .
H11A H 0.411882 0.497884 0.148285 0.046 Uiso 1 1 calc R U . . .
H11B H 0.200441 0.514231 0.102568 0.046 Uiso 1 1 calc R U . . .
C12 C 0.5049(3) 0.37973(9) 0.2125(3) 0.0423(5) Uani 1 1 d . . . . .
H12A H 0.434818 0.361411 0.104292 0.051 Uiso 1 1 calc R U . . .
H12B H 0.580923 0.356158 0.302039 0.051 Uiso 1 1 calc R U . . .
C13 C 0.6354(4) 0.41629(10) 0.1791(3) 0.0488(6) Uani 1 1 d . . . . .
H13A H 0.729391 0.398802 0.150051 0.059 Uiso 1 1 calc R U . . .
H13B H 0.562799 0.437806 0.080527 0.059 Uiso 1 1 calc R U . . .
O1W O 0.0572(3) 0.48162(8) 0.7107(2) 0.0512(4) Uani 1 1 d G . . . .
H1WA H -0.062423 0.486256 0.669626 0.077 Uiso 1 1 d DG U . . .
H1WB H 0.080902 0.456643 0.659908 0.077 Uiso 1 1 d G U . . .

loop_
_atom_site_aniso_label
_atom_site_aniso_U_11
_atom_site_aniso_U_22
_atom_site_aniso_U_33
_atom_site_aniso_U_23
_atom_site_aniso_U_13
_atom_site_aniso_U_12
Cu1 0.02864(14) 0.02414(15) 0.02780(15) 0.00113(8) 0.00374(10) 0.00267(8)
O1A 0.050(3) 0.062(4) 0.063(4) 0.029(3) 0.037(3) 0.020(3)
O1 0.073(2) 0.072(2) 0.0637(19) 0.0218(16) 0.0365(17) 0.0003(16)
O2 0.0523(10) 0.0627(12) 0.0482(10) 0.0113(9) 0.0225(8) 0.0134(9)
O3 0.0385(8) 0.0332(8) 0.0443(9) 0.0121(6) 0.0092(6) 0.0094(6)
O4 0.0430(9) 0.0528(10) 0.0492(10) -0.0020(8) 0.0182(7) 0.0075(7)
O5 0.0336(7) 0.0285(7) 0.0286(7) 0.0003(5) 0.0032(6) 0.0041(5)
O6 0.0461(9) 0.0583(11) 0.0500(10) -0.0146(8) 0.0236(8) -0.0147(8)
N1 0.0293(8) 0.0294(8) 0.0347(9) -0.0038(6) 0.0082(6) -0.0002(6)
C1 0.028(6) 0.029(6) 0.034(5) -0.005(4) 0.013(4) -0.013(4)
C1A 0.031(4) 0.020(2) 0.033(3) 0.0043(16) 0.006(2) -0.001(3)
C2 0.062(9) 0.041(6) 0.041(7) 0.010(5) 0.022(5) 0.001(5)
C2A 0.047(3) 0.030(2) 0.030(3) 0.002(2) 0.0068(19) -0.004(2)
C3 0.074(12) 0.047(6) 0.060(8) 0.012(5) 0.022(7) 0.009(7)
C3A 0.058(5) 0.030(2) 0.050(4) 0.011(3) 0.004(3) 0.011(3)
C4 0.071(14) 0.043(7) 0.045(6) 0.012(4) 0.013(9) 0.020(10)
C4A 0.048(3) 0.037(3) 0.063(5) 0.006(3) 0.003(2) 0.016(2)
C5 0.051(8) 0.049(10) 0.055(9) 0.007(5) 0.016(5) 0.014(7)
C5A 0.040(3) 0.047(4) 0.067(6) 0.005(3) 0.012(3) 0.012(3)
C6 0.032(8) 0.033(5) 0.040(6) 0.008(3) 0.014(4) 0.001(5)
C6A 0.031(3) 0.037(3) 0.045(4) 0.001(2) 0.0143(18) 0.002(2)
C7 0.0417(11) 0.0298(10) 0.0316(10) -0.0022(8) 0.0038(8) 0.0043(8)
C8 0.0402(11) 0.0369(11) 0.0476(13) -0.0072(9) 0.0138(9) -0.0109(9)
C9 0.0370(12) 0.0730(18) 0.0553(15) -0.0069(13) 0.0200(11) -0.0083(12)
C10 0.0385(11) 0.0409(11) 0.0305(10) -0.0029(9) -0.0010(8) 0.0027(9)
C11 0.0430(11) 0.0347(10) 0.0277(10) 0.0042(8) 0.0044(8) 0.0059(8)
C12 0.0386(11) 0.0400(12) 0.0470(12) -0.0131(9) 0.0161(9) 0.0011(9)
C13 0.0427(12) 0.0605(15) 0.0472(13) -0.0155(11) 0.0223(10) -0.0078(11)
O1W 0.0430(9) 0.0641(12) 0.0455(10) -0.0067(9) 0.0168(8) -0.0086(9)

loop_
_atom_type_symbol
_atom_type_description
_atom_type_scat_dispersion_real
_atom_type_scat_dispersion_imag
_atom_type_scat_source
C C 0.0033 0.0016 'International Tables Vol C Tables 4.2.6.8 and 6.1.1.4'
H H 0.0000 0.0000 'International Tables Vol C Tables 4.2.6.8 and 6.1.1.4'
Cu Cu 0.3201 1.2651 'International Tables Vol C Tables 4.2.6.8 and 6.1.1.4'
N N 0.0061 0.0033 'International Tables Vol C Tables 4.2.6.8 and 6.1.1.4'
O O 0.0106 0.0060 'International Tables Vol C Tables 4.2.6.8 and 6.1.1.4'

loop_
_geom_angle_atom_site_label_1
_geom_angle_atom_site_label_2
_geom_angle_atom_site_label_3
_geom_angle
_geom_angle_site_symmetry_1
_geom_angle_site_symmetry_3
O5 Cu1 O5 83.10(7) 3_666 .
O5 Cu1 O3 94.99(7) 3_666 .
O5 Cu1 O3 177.57(6) . .
O5 Cu1 N1 161.72(8) 3_666 .
O5 Cu1 N1 84.96(7) . .
O3 Cu1 N1 97.25(7) . .
C6 O1A H1H1 109.5 . .
C2A O1 H1 109.5 . .
C7 O3 Cu1 133.98(16) . .
C9 O4 H4 109.5 . .
C11 O5 Cu1 129.30(14) . 3_666
C11 O5 Cu1 108.77(12) . .
Cu1 O5 Cu1 96.90(7) 3_666 .
C13 O6 H6 109.5 . .
C8 N1 C12 108.40(17) . .
C8 N1 C10 111.21(17) . .
C12 N1 C10 111.30(18) . .
C8 N1 Cu1 109.08(14) . .
C12 N1 Cu1 109.89(13) . .
C10 N1 Cu1 106.94(13) . .
C6 C1 C2 121(2) . .
C6 C1 C7 113.1(16) . .
C2 C1 C7 125.6(17) . .
C6A C1A C2A 119.1(7) . .
C6A C1A C7 123.2(7) . .
C2A C1A C7 117.3(6) . .
C3 C2 C1 118.3(18) . .
C3 C2 H2 120.8 . .
C1 C2 H2 120.8 . .
O1 C2A C3A 117.3(7) . .
O1 C2A C1A 123.2(7) . .
C3A C2A C1A 119.5(7) . .
C2 C3 C4 123(2) . .
C2 C3 H3 118.3 . .
C4 C3 H3 118.3 . .
C4A C3A C2A 119.2(6) . .
C4A C3A H3A 120.4 . .
C2A C3A H3A 120.4 . .
C3 C4 C5 122.8(18) . .
C3 C4 H4A 118.6 . .
C5 C4 H4A 118.6 . .
C3A C4A C5A 121.2(6) . .
C3A C4A H4AA 119.4 . .
C5A C4A H4AA 119.4 . .
C4 C5 C6 113.6(16) . .
C4 C5 H5 123.2 . .
C6 C5 H5 123.2 . .
C6A C5A C4A 120.2(7) . .
C6A C5A H5A 119.9 . .
C4A C5A H5A 119.9 . .
C1 C6 O1A 126.8(18) . .
C1 C6 C5 120.2(16) . .
O1A C6 C5 112.9(13) . .
C5A C6A C1A 120.8(7) . .
C5A C6A H6A 119.6 . .
C1A C6A H6A 119.6 . .
O2 C7 O3 124.9(2) . .
O2 C7 C1 109.8(7) . .
O3 C7 C1 125.3(7) . .
O2 C7 C1A 122.1(3) . .
O3 C7 C1A 113.0(3) . .
N1 C8 C9 113.7(2) . .
N1 C8 H8A 108.8 . .
C9 C8 H8A 108.8 . .
N1 C8 H8B 108.8 . .
C9 C8 H8B 108.8 . .
H8A C8 H8B 107.7 . .
O4 C9 C8 114.1(2) . .
O4 C9 H9A 108.7 . .
C8 C9 H9A 108.7 . .
O4 C9 H9B 108.7 . .
C8 C9 H9B 108.7 . .
H9A C9 H9B 107.6 . .
N1 C10 C11 110.89(16) . .
N1 C10 H10A 109.5 . .
C11 C10 H10A 109.5 . .
N1 C10 H10B 109.5 . .
C11 C10 H10B 109.5 . .
H10A C10 H10B 108.1 . .
O5 C11 C10 107.52(18) . .
O5 C11 H11A 110.2 . .
C10 C11 H11A 110.2 . .
O5 C11 H11B 110.2 . .
C10 C11 H11B 110.2 . .
H11A C11 H11B 108.5 . .
N1 C12 C13 112.69(19) . .
N1 C12 H12A 109.1 . .
C13 C12 H12A 109.1 . .
N1 C12 H12B 109.1 . .
C13 C12 H12B 109.1 . .
H12A C12 H12B 107.8 . .
O6 C13 C12 107.9(2) . .
O6 C13 H13A 110.1 . .
C12 C13 H13A 110.1 . .
O6 C13 H13B 110.1 . .
C12 C13 H13B 110.1 . .
H13A C13 H13B 108.4 . .
H1WA O1W H1WB 109.4 . .

loop_
_geom_bond_atom_site_label_1
_geom_bond_atom_site_label_2
_geom_bond_distance
_geom_bond_site_symmetry_2
Cu1 O5 1.9365(15) 3_666
Cu1 O5 1.9464(15) .
Cu1 O3 1.9683(15) .
Cu1 N1 2.0422(18) .
O1A C6 1.376(15) .
O1A H1H1 0.8200 .
O1 C2A 1.327(7) .
O1 H1 0.8200 .
O2 C7 1.257(3) .
O3 C7 1.263(3) .
O4 C9 1.416(3) .
O4 H4 0.8200 .
O5 C11 1.414(3) .
O6 C13 1.415(3) .
O6 H6 0.8200 .
N1 C8 1.482(3) .
N1 C12 1.488(3) .
N1 C10 1.498(3) .
C1 C6 1.349(17) .
C1 C2 1.40(2) .
C1 C7 1.46(3) .
C1A C6A 1.397(7) .
C1A C2A 1.417(9) .
C1A C7 1.524(10) .
C2 C3 1.30(3) .
C2 H2 0.9300 .
C2A C3A 1.413(9) .
C3 C4 1.36(2) .
C3 H3 0.9300 .
C3A C4A 1.368(8) .
C3A H3A 0.9300 .
C4 C5 1.380(19) .
C4 H4A 0.9300 .
C4A C5A 1.400(9) .
C4A H4AA 0.9300 .
C5 C6 1.49(3) .
C5 H5 0.9300 .
C5A C6A 1.358(12) .
C5A H5A 0.9300 .
C6A H6A 0.9300 .
C8 C9 1.509(4) .
C8 H8A 0.9700 .
C8 H8B 0.9700 .
C9 H9A 0.9700 .
C9 H9B 0.9700 .
C10 C11 1.519(3) .
C10 H10A 0.9700 .
C10 H10B 0.9700 .
C11 H11A 0.9700 .
C11 H11B 0.9700 .
C12 C13 1.509(4) .
C12 H12A 0.9700 .
C12 H12B 0.9700 .
C13 H13A 0.9700 .
C13 H13B 0.9700 .
O1W H1WA 0.8499 .
O1W H1WB 0.8507 .

loop_
_geom_torsion_atom_site_label_1
_geom_torsion_atom_site_label_2
_geom_torsion_atom_site_label_3
_geom_torsion_atom_site_label_4
_geom_torsion
_geom_torsion_site_symmetry_1
C6 C1 C2 C3 -9(5) .
C7 C1 C2 C3 177(3) .
C6A C1A C2A O1 -178.8(10) .
C7 C1A C2A O1 -5.0(16) .
C6A C1A C2A C3A 2.8(17) .
C7 C1A C2A C3A 176.6(9) .
C1 C2 C3 C4 4(5) .
O1 C2A C3A C4A 178.7(8) .
C1A C2A C3A C4A -2.7(15) .
C2 C3 C4 C5 2(5) .
C2A C3A C4A C5A 1.4(15) .
C3 C4 C5 C6 -4(4) .
C3A C4A C5A C6A -0.1(19) .
C2 C1 C6 O1A -177(3) .
C7 C1 C6 O1A -2(4) .
C2 C1 C6 C5 7(4) .
C7 C1 C6 C5 -178(3) .
C4 C5 C6 C1 -1(4) .
C4 C5 C6 O1A -177(2) .
C4A C5A C6A C1A 0(2) .
C2A C1A C6A C5A -1.5(19) .
C7 C1A C6A C5A -174.9(13) .
Cu1 O3 C7 O2 2.2(4) .
Cu1 O3 C7 C1 179.0(16) .
Cu1 O3 C7 C1A -178.4(6) .
C6 C1 C7 O2 178.5(19) .
C2 C1 C7 O2 -7(3) .
C6 C1 C7 O3 1(3) .
C2 C1 C7 O3 176(2) .
C6A C1A C7 O2 177.0(9) .
C2A C1A C7 O2 3.5(14) .
C6A C1A C7 O3 -2.4(13) .
C2A C1A C7 O3 -176.0(8) .
C12 N1 C8 C9 169.2(2) .
C10 N1 C8 C9 -68.2(2) .
Cu1 N1 C8 C9 49.6(2) .
N1 C8 C9 O4 -53.3(3) .
C8 N1 C10 C11 138.9(2) .
C12 N1 C10 C11 -100.1(2) .
Cu1 N1 C10 C11 20.0(2) .
Cu1 O5 C11 C10 164.76(14) 3_666
Cu1 O5 C11 C10 48.5(2) .
N1 C10 C11 O5 -45.2(3) .
C8 N1 C12 C13 -174.59(19) .
C10 N1 C12 C13 62.8(2) .
Cu1 N1 C12 C13 -55.5(2) .
N1 C12 C13 O6 55.0(3) .
